data_7060305
loop_
_publ_author_name
'Hayati, Payam'
'Mehrabadi, Zohreh'
'Karimi, Mehdi'
'Janczak, Jan'
'Mohammadi, Khosro'
'Mahmoudi, Ghodrat'
'Dadi, Fatemeh'
'Fard, Mohammad Jaafar Soltanian'
'Hasanzadeh, Amir'
'Rostamnia, Sadegh'

_publ_section_title
;
 Photocatalytic activity of new nanostructures of an Ag(i) metal--organic
 framework (Ag-MOF) for the efficient degradation of MCPA and 2,4-D
 herbicides under sunlight irradiation
;
_journal_issue 7
_journal_name_full 'New Journal of Chemistry'
_journal_page_first 3408
_journal_page_last 3417
_journal_paper_doi 10.1039/D0NJ02460K
_journal_volume 45
_journal_year 2021
_chemical_formula_moiety 'C14 H12 Ag N O9'
_chemical_formula_sum 'C14 H12 Ag N O9'
_chemical_formula_weight 446.12
_space_group_crystal_system orthorhombic
_space_group_IT_number 54
_space_group_name_Hall '-P 2a 2ac'
_space_group_name_H-M_alt 'P c c a'
_atom_sites_solution_hydrogens mixed
_atom_sites_solution_primary direct
_atom_sites_solution_secondary difmap
_audit_creation_method SHELXL-2014/7
_audit_update_record
;
2020-05-13 deposited with the CCDC.	2021-01-05 downloaded from the CCDC.
;
_cell_angle_alpha 90
_cell_angle_beta 90
_cell_angle_gamma 90
_cell_formula_units_Z 4
_cell_length_a 28.094(4)
_cell_length_b 4.5817(4)
_cell_length_c 11.7941(8)
_cell_measurement_reflns_used 11050
_cell_measurement_temperature 295(2)
_cell_measurement_theta_max 28.0662
_cell_measurement_theta_min 2.7726
_cell_volume 1518.1(3)
_computing_cell_refinement
;
CrysAlis Red 1.171.38.41 (Rigaku Oxford Diffraction, 2015)
;
_computing_data_collection
;
CrysAlis CCD 1.171.38.41 (Rigaku Oxford Diffraction, 2015)
;
_computing_data_reduction
;
CrysAlis Red 1.171.38.41 (Rigaku Oxford Diffraction, 2015)
;
_computing_molecular_graphics
;
Brandenburg & Putz (2006). Diamond 3.0. Crystal and Molecular
Structure Visualisation, University of Bonn, Germany
;
_computing_publication_material 'SHELXL-2014/7 (Sheldrick, 2014)'
_computing_structure_refinement 'SHELXL-2014/7 (Sheldrick, 2014)'
_computing_structure_solution 'SHELXT (Sheldrick, 2014)'
_diffrn_ambient_temperature 295(2)
_diffrn_detector_area_resol_mean 10.6249
_diffrn_measured_fraction_theta_full 0.993
_diffrn_measured_fraction_theta_max 0.945
_diffrn_measurement_device_type 'KUMA KM-4 with CCD detector'
_diffrn_measurement_method \w-scan
_diffrn_radiation_type MoK\a
_diffrn_radiation_wavelength 0.71073
_diffrn_reflns_av_R_equivalents 0.0178
_diffrn_reflns_av_unetI/netI 0.0076
_diffrn_reflns_Laue_measured_fraction_full 0.993
_diffrn_reflns_Laue_measured_fraction_max 0.945
_diffrn_reflns_limit_h_max 36
_diffrn_reflns_limit_h_min -36
_diffrn_reflns_limit_k_max 4
_diffrn_reflns_limit_k_min -5
_diffrn_reflns_limit_l_max 15
_diffrn_reflns_limit_l_min -15
_diffrn_reflns_number 19217
_diffrn_reflns_point_group_measured_fraction_full 0.993
_diffrn_reflns_point_group_measured_fraction_max 0.945
_diffrn_reflns_theta_full 27.300
_diffrn_reflns_theta_max 28.136
_diffrn_reflns_theta_min 3.530
_diffrn_source 'fine-focus sealed X-ray tube'
_exptl_absorpt_coefficient_mu 1.381
_exptl_absorpt_correction_T_max 1.00000
_exptl_absorpt_correction_T_min 0.82665
_exptl_absorpt_correction_type multi-scan
_exptl_absorpt_process_details
;
CrysAlisPro 1.171.38.43 (Rigaku Oxford Diffraction, 2015)
Empirical absorption correction using spherical harmonics,
 implemented in SCALE3 ABSPACK scaling algorithm.
;
_exptl_crystal_colour colourless
_exptl_crystal_density_diffrn 1.952
_exptl_crystal_description parallelepiped
_exptl_crystal_F_000 888
_exptl_crystal_size_max 0.290
_exptl_crystal_size_mid 0.250
_exptl_crystal_size_min 0.220
_refine_diff_density_max 0.581
_refine_diff_density_min -0.754
_refine_diff_density_rms 0.074
_refine_ls_extinction_method none
_refine_ls_goodness_of_fit_ref 1.002
_refine_ls_hydrogen_treatment mixed
_refine_ls_matrix_type full
_refine_ls_number_parameters 121
_refine_ls_number_reflns 1752
_refine_ls_number_restraints 2
_refine_ls_restrained_S_all 1.002
_refine_ls_R_factor_all 0.0377
_refine_ls_R_factor_gt 0.0310
_refine_ls_shift/su_max 0.000
_refine_ls_shift/su_mean 0.000
_refine_ls_structure_factor_coef Fsqd
_refine_ls_weighting_details 'w=1/[\s^2^(Fo^2^)+(0.0471P)^2^+2.0814P] where P=(Fo^2^+2Fc^2^)/3'
_refine_ls_weighting_scheme calc
_refine_ls_wR_factor_gt 0.0840
_refine_ls_wR_factor_ref 0.0878
_reflns_Friedel_coverage 0.000
_reflns_number_gt 1473
_reflns_number_total 1752
_reflns_threshold_expression 'I > 2\s(I)'
_cod_data_source_file d0nj02460k2.cif
_cod_data_source_block pa_room9
_cod_depositor_comments 'Adding full bibliography for 7060305.cif.'
_cod_database_code 7060305
_shelx_shelxl_version_number 2014/7
_shelx_space_group_comment
;
The symmetry employed for this shelxl refinement is uniquely defined
by the following loop, which should always be used as a source of
symmetry information in preference to the above space-group names.
They are only intended as comments.
;
_shelx_estimated_absorpt_t_min 0.690
_shelx_estimated_absorpt_t_max 0.751
_exptl_absorpt_special_details
;
Empirical correction (ABSPACK) includes:
- Absorption correction using spherical harmonics
- Frame scaling
;

loop_
_space_group_symop_operation_xyz
'x, y, z'
'-x+1/2, -y, z'
'-x, y, -z+1/2'
'x+1/2, -y, -z+1/2'
'-x, -y, -z'
'x-1/2, y, -z'
'x, -y, z-1/2'
'-x-1/2, y, z-1/2'

loop_
_atom_site_label
_atom_site_type_symbol
_atom_site_fract_x
_atom_site_fract_y
_atom_site_fract_z
_atom_site_U_iso_or_equiv
_atom_site_adp_type
_atom_site_occupancy
_atom_site_site_symmetry_order
_atom_site_calc_flag
_atom_site_refinement_flags_posn
_atom_site_refinement_flags_adp
_atom_site_refinement_flags_occupancy
_atom_site_disorder_assembly
_atom_site_disorder_group
Ag1 Ag 0.2500 1.0000 0.27030(3) 0.04824(14) Uani 1 2 d S T P . .
O3 O 0.32143(7) 1.1654(5) 0.3245(2) 0.0509(5) Uani 1 1 d D . . . .
H3O H 0.3123(15) 1.272(8) 0.380(2) 0.076 Uiso 1 1 d D U . . .
C1 C 0.35532(8) 0.9496(5) 0.3562(2) 0.0285(5) Uani 1 1 d . . . . .
C2 C 0.38897(9) 0.8515(6) 0.2791(2) 0.0317(5) Uani 1 1 d . . . . .
H2 H 0.3893 0.9267 0.2059 0.038 Uiso 1 1 calc R U . . .
C3 C 0.42208(8) 0.6422(5) 0.3103(2) 0.0305(5) Uani 1 1 d . . . . .
H3 H 0.4448 0.5800 0.2585 0.037 Uiso 1 1 calc R U . . .
C4 C 0.42133(8) 0.5251(5) 0.41923(19) 0.0265(4) Uani 1 1 d . . . . .
C5 C 0.38699(9) 0.6219(6) 0.49625(19) 0.0308(5) Uani 1 1 d . . . . .
H5 H 0.3862 0.5445 0.5691 0.037 Uiso 1 1 calc R U . . .
C6 C 0.35424(9) 0.8314(6) 0.4650(2) 0.0322(5) Uani 1 1 d . . . . .
H6 H 0.3314 0.8939 0.5167 0.039 Uiso 1 1 calc R U . . .
C7 C 0.45586(8) 0.3007(5) 0.45498(19) 0.0258(4) Uani 1 1 d . . . . .
O1 O 0.45465(7) 0.1897(4) 0.54985(14) 0.0377(4) Uani 1 1 d . . . . .
O2 O 0.48754(7) 0.2300(4) 0.37885(16) 0.0394(4) Uani 1 1 d D . . . .
H2O H 0.5045(11) 0.091(6) 0.404(3) 0.059 Uiso 1 1 d D U . . .
N1 N 0.2500 0.5000 0.0708(3) 0.0380(7) Uani 1 2 d S T P . .
O4 O 0.2500 0.5000 -0.0339(3) 0.0701(12) Uani 1 2 d S T P . .
O5 O 0.28158(9) 0.6294(7) 0.1234(3) 0.0817(9) Uani 1 1 d . . . . .

loop_
_atom_site_aniso_label
_atom_site_aniso_U_11
_atom_site_aniso_U_22
_atom_site_aniso_U_33
_atom_site_aniso_U_23
_atom_site_aniso_U_13
_atom_site_aniso_U_12
Ag1 0.02559(17) 0.0535(2) 0.0656(2) 0.000 0.000 -0.00014(13)
O3 0.0413(11) 0.0421(11) 0.0692(15) -0.0046(10) -0.0097(10) 0.0048(9)
C1 0.0211(10) 0.0235(11) 0.0410(12) -0.0042(9) -0.0048(9) -0.0027(8)
C2 0.0310(12) 0.0323(12) 0.0318(11) 0.0057(10) -0.0007(9) -0.0005(10)
C3 0.0290(11) 0.0315(12) 0.0309(11) -0.0006(10) 0.0038(9) -0.0014(10)
C4 0.0246(10) 0.0260(11) 0.0287(10) -0.0033(9) -0.0025(8) -0.0021(9)
C5 0.0319(12) 0.0331(12) 0.0273(10) -0.0016(9) 0.0015(9) -0.0002(11)
C6 0.0273(11) 0.0346(13) 0.0346(12) -0.0065(10) 0.0031(9) 0.0010(10)
C7 0.0232(10) 0.0249(10) 0.0294(10) -0.0033(8) -0.0014(8) -0.0034(9)
O1 0.0401(9) 0.0421(10) 0.0308(8) 0.0040(8) 0.0019(7) 0.0110(8)
O2 0.0359(9) 0.0423(10) 0.0401(10) 0.0061(8) 0.0090(8) 0.0127(8)
N1 0.0346(15) 0.0393(16) 0.0403(17) 0.000 0.000 0.0030(14)
O4 0.060(2) 0.105(3) 0.0455(19) 0.000 0.000 0.006(2)
O5 0.0517(14) 0.100(2) 0.093(2) -0.0536(18) 0.0043(14) -0.0139(15)

loop_
_atom_type_symbol
_atom_type_description
_atom_type_scat_dispersion_real
_atom_type_scat_dispersion_imag
_atom_type_scat_source
C C 0.0033 0.0016 'International Tables Vol C Tables 4.2.6.8 and 6.1.1.4'
H H 0.0000 0.0000 'International Tables Vol C Tables 4.2.6.8 and 6.1.1.4'
N N 0.0061 0.0033 'International Tables Vol C Tables 4.2.6.8 and 6.1.1.4'
O O 0.0106 0.0060 'International Tables Vol C Tables 4.2.6.8 and 6.1.1.4'
Ag Ag -0.8971 1.1015 'International Tables Vol C Tables 4.2.6.8 and 6.1.1.4'

loop_
_geom_angle_atom_site_label_1
_geom_angle_atom_site_label_2
_geom_angle_atom_site_label_3
_geom_angle
_geom_angle_site_symmetry_1
_geom_angle_site_symmetry_3
_geom_angle_publ_flag
O3 Ag1 O3 146.83(13) 2_575 . ?
O3 Ag1 O5 106.07(9) 2_575 . ?
O3 Ag1 O5 96.09(8) . . ?
O3 Ag1 O5 96.09(8) 2_575 2_575 ?
O3 Ag1 O5 106.07(9) . 2_575 ?
O5 Ag1 O5 95.76(17) . 2_575 ?
C1 O3 Ag1 116.09(15) . . ?
C1 O3 H3O 113(3) . . ?
Ag1 O3 H3O 98(3) . . ?
C2 C1 C6 119.5(2) . . ?
C2 C1 O3 120.6(2) . . ?
C6 C1 O3 119.8(2) . . ?
C3 C2 C1 120.5(2) . . ?
C3 C2 H2 119.7 . . ?
C1 C2 H2 119.7 . . ?
C2 C3 C4 120.1(2) . . ?
C2 C3 H3 119.9 . . ?
C4 C3 H3 119.9 . . ?
C3 C4 C5 119.2(2) . . ?
C3 C4 C7 121.5(2) . . ?
C5 C4 C7 119.3(2) . . ?
C6 C5 C4 120.5(2) . . ?
C6 C5 H5 119.8 . . ?
C4 C5 H5 119.8 . . ?
C5 C6 C1 120.1(2) . . ?
C5 C6 H6 119.9 . . ?
C1 C6 H6 119.9 . . ?
O1 C7 O2 122.8(2) . . ?
O1 C7 C4 122.0(2) . . ?
O2 C7 C4 115.1(2) . . ?
C7 O2 H2O 109(3) . . ?
O5 N1 O5 119.7(4) 2_565 . ?
O5 N1 O4 120.2(2) 2_565 . ?
O5 N1 O4 120.2(2) . . ?
N1 O5 Ag1 113.95(18) . . ?

loop_
_geom_bond_atom_site_label_1
_geom_bond_atom_site_label_2
_geom_bond_distance
_geom_bond_site_symmetry_2
_geom_bond_publ_flag
Ag1 O3 2.238(2) 2_575 ?
Ag1 O3 2.238(2) . ?
Ag1 O5 2.583(3) . ?
Ag1 O5 2.583(3) 2_575 ?
O3 C1 1.423(3) . ?
O3 H3O 0.855(5) . ?
C1 C2 1.386(3) . ?
C1 C6 1.393(4) . ?
C2 C3 1.385(3) . ?
C2 H2 0.9300 . ?
C3 C4 1.392(3) . ?
C3 H3 0.9300 . ?
C4 C5 1.397(3) . ?
C4 C7 1.475(3) . ?
C5 C6 1.380(4) . ?
C5 H5 0.9300 . ?
C6 H6 0.9300 . ?
C7 O1 1.230(3) . ?
C7 O2 1.305(3) . ?
O2 H2O 0.849(5) . ?
N1 O5 1.234(3) 2_565 ?
N1 O5 1.234(3) . ?
N1 O4 1.235(5) . ?

loop_
_geom_hbond_atom_site_label_D
_geom_hbond_atom_site_label_H
_geom_hbond_atom_site_label_A
_geom_hbond_distance_DH
_geom_hbond_distance_HA
_geom_hbond_distance_DA
_geom_hbond_angle_DHA
_geom_hbond_site_symmetry_A
O3 H3O O4 0.855(5) 2.28(2) 3.028(3) 147(4) 7_576
O2 H2O O1 0.849(5) 1.808(7) 2.654(3) 175(4) 5_656
